data_7110399
loop_
_publ_author_name
'Arai, Shigeru'
'Shirai, Yoshiki'
'Shioiri, Takayuki'
'Ishida, Toshimasa'

_publ_section_title
;
 Phase-transfer catalyzed asymmetric Darzens reaction of cyclic \a-chloro
 ketones
;
_journal_issue 1
_journal_name_full 'Chemical Communications'
_journal_page_first 49
_journal_paper_doi 10.1039/a808321e
_journal_year 1999
_chemical_formula_moiety 'C15 H18 O3 '
_chemical_formula_sum 'C15 H18 O3'
_chemical_formula_weight 246.31
_space_group_IT_number 14
_symmetry_cell_setting monoclinic
_symmetry_Int_Tables_number 14
_symmetry_space_group_name_Hall '-P 2yab'
_symmetry_space_group_name_H-M 'P 1 21/a 1'
_audit_creation_date 'Fri Jul 25 12:49:17 1997'
_audit_creation_method 'from TEXRAY.INF file'
_cell_angle_alpha 90
_cell_angle_beta 112.71(3)
_cell_angle_gamma 90
_cell_formula_units_Z 4
_cell_length_a 9.919(4)
_cell_length_b 12.587(5)
_cell_length_c 11.624(5)
_cell_measurement_reflns_used 24
_cell_measurement_temperature 293.2
_cell_measurement_theta_max 24.9
_cell_measurement_theta_min 24.1
_cell_volume 1338.7(10)
_computing_cell_refinement 'MSC/AFC Diffractometer Control'
_computing_data_collection 'MSC/AFC Diffractometer Control'
_computing_data_reduction teXsan
_computing_publication_material teXsan
_computing_structure_refinement SHELXL97
_diffrn_ambient_temperature 293.2
_diffrn_measurement_device_type 'Rigaku AFC5R'
_diffrn_measurement_method \w-2\q
_diffrn_orient_matrix_UB_11 -0.09322
_diffrn_orient_matrix_UB_12 0.00881
_diffrn_orient_matrix_UB_13 0.01318
_diffrn_orient_matrix_UB_21 -0.05673
_diffrn_orient_matrix_UB_22 -0.00612
_diffrn_orient_matrix_UB_23 -0.09192
_diffrn_orient_matrix_UB_31 -0.00603
_diffrn_orient_matrix_UB_32 -0.07872
_diffrn_orient_matrix_UB_33 0.00862
_diffrn_radiation_detector 'scintillation counter'
_diffrn_radiation_monochromator graphite
_diffrn_radiation_source 'Rigaku rotating anode'
_diffrn_radiation_type 'Cu K\a'
_diffrn_radiation_wavelength 1.5418
_diffrn_reflns_av_R_equivalents 0.073
_diffrn_reflns_av_sigmaI/netI 0.019
_diffrn_reflns_limit_h_max 11
_diffrn_reflns_limit_h_min 0
_diffrn_reflns_limit_k_max 0
_diffrn_reflns_limit_k_min -14
_diffrn_reflns_limit_l_max 12
_diffrn_reflns_limit_l_min -13
_diffrn_reflns_number 2441
_diffrn_reflns_reduction_process 'Lp corrections applied'
_diffrn_reflns_theta_max 65.25
_diffrn_standards_decay_% -0.42
_diffrn_standards_interval_count 100
_diffrn_standards_number 3
_exptl_absorpt_coefficient_mu 0.680
_exptl_absorpt_correction_T_max 0.999
_exptl_absorpt_correction_T_min 0.835
_exptl_absorpt_correction_type psi-scan
_exptl_absorpt_process_details '(North, Phillips & Mathews, 1968)'
_exptl_crystal_colour colorless
_exptl_crystal_density_diffrn 1.222
_exptl_crystal_density_method 'not measured'
_exptl_crystal_description prismatic
_exptl_crystal_F_000 528.00
_exptl_crystal_size_max 0.800
_exptl_crystal_size_mid 0.600
_exptl_crystal_size_min 0.200
_refine_diff_density_max 0.27
_refine_diff_density_min -0.20
_refine_diff_density_rms 0.06
_refine_ls_extinction_coef 0.0046
_refine_ls_extinction_expression Fc^*^=kFc[1+0.001xFc^2^\l^3^/sin(2\q)]^-1/4^
_refine_ls_extinction_method SHELXL
_refine_ls_goodness_of_fit_ref 0.933
_refine_ls_hydrogen_treatment noref
_refine_ls_matrix_type full
_refine_ls_number_parameters 164
_refine_ls_number_reflns 1878
_refine_ls_number_restraints 0
_refine_ls_restrained_S_all 0.933
_refine_ls_R_factor_all 0.0635
_refine_ls_R_factor_gt 0.0523
_refine_ls_shift/su_max -0.0620
_refine_ls_shift/su_mean 0.0150
_refine_ls_structure_factor_coef Fsqd
_refine_ls_weighting_details 'w = 1/[\s^2^(Fo^2^) + (0.2000P)^2^+0.0000P] where P=(Fo^2^+2Fc^2^)/3'
_refine_ls_weighting_scheme calc
_refine_ls_wR_factor_ref 0.2113
_reflns_number_gt 1878
_reflns_number_total 2287
_reflns_threshold_expression >2.0sigma(I)
_cod_data_source_file 808321esup1.cif
_cod_data_source_block 1
_cod_depositor_comments
;
The following automatic conversions were performed:
'_reflns_observed_expression' tag replaced with
'_reflns_threshold_expression' tag as specified in the replacement
file
'cod-tools/trunk/perl-scripts/inputs/replacement_tags.lst'.

'_atom_site_calc_flags'
tag replaced with '_atom_site_calc_flag' tag as specified in the
replacement file
'cod-tools/trunk/perl-scripts/inputs/replacement_tags.lst'.

'_atom_type_scat_imag'
tag replaced with '_atom_type_scat_dispersion_imag' tag as specified
in the replacement file
'cod-tools/trunk/perl-scripts/inputs/replacement_tags.lst'.

Automatic conversion script
Id: cif_correct_tags 3137 2015-03-23 15:08:43Z antanas 
;
_cod_original_cell_volume 1338.8(9)
_cod_original_sg_symbol_H-M 'P 21/a       '
_cod_original_formula_sum 'C15 H18 O3 '
_cod_database_code 7110399

loop_
_symmetry_equiv_pos_as_xyz
x,y,z
1/2-x,1/2+y,-z
-x,-y,-z
1/2+x,1/2-y,z

loop_
_atom_site_label
_atom_site_type_symbol
_atom_site_fract_x
_atom_site_fract_y
_atom_site_fract_z
_atom_site_U_iso_or_equiv
_atom_site_adp_type
_atom_site_occupancy
_atom_site_calc_flag
O(1) O 0.827(3) 0.0886(2) 0.8859(1) 0.0795(8) Uani 1.00 d
O(2) O 0.402(3) 0.4638(2) 0.6091(1) 0.0684(6) Uani 1.00 d
O(3) O 0.159(3) 0.3976(2) 0.4060(1) 0.0598(5) Uani 1.00 d
C(1) C 0.620(4) 0.3271(2) 0.7684(2) 0.0619(9) Uani 1.00 d
C(2) C 0.726(4) 0.2590(3) 0.8398(2) 0.070(1) Uani 1.00 d
C(3) C 0.719(4) 0.1515(2) 0.8073(2) 0.0613(9) Uani 1.00 d
C(4) C 0.605(4) 0.1151(2) 0.7009(1) 0.0543(8) Uani 1.00 d
C(5) C 0.499(3) 0.1850(2) 0.6265(1) 0.0458(7) Uani 1.00 d
C(6) C 0.505(4) 0.2923(2) 0.6608(1) 0.0484(7) Uani 1.00 d
C(7) C 0.396(4) 0.3693(2) 0.5833(1) 0.0501(7) Uani 1.00 d
C(8) C 0.280(4) 0.3272(2) 0.4653(1) 0.0472(6) Uani 1.00 d
C(9) C 0.244(4) 0.2118(2) 0.4700(1) 0.0515(7) Uani 1.00 d
C(10) C 0.382(3) 0.1457(2) 0.5082(1) 0.0490(7) Uani 1.00 d
C(11) C 0.263(4) 0.3842(2) 0.3496(1) 0.0515(7) Uani 1.00 d
C(12) C 0.213(4) 0.3357(2) 0.2223(2) 0.0576(8) Uani 1.00 d
C(13) C 0.346(5) 0.3054(3) 0.1956(2) 0.077(1) Uani 1.00 d
C(14) C 0.115(5) 0.4116(3) 0.1251(2) 0.085(1) Uani 1.00 d
C(15) C 0.819(6) -0.0222(3) 0.8606(2) 0.082(1) Uani 1.00 d
H(1) H 0.6233 0.4004 0.7915 0.0723 Uiso 1.00 calc
H(2) H 0.8070 0.2844 0.9118 0.0806 Uiso 1.00 calc
H(3) H 0.6018 0.0417 0.6788 0.0627 Uiso 1.00 calc
H(4) H 0.1988 0.2019 0.5281 0.0599 Uiso 1.00 calc
H(5) H 0.1767 0.1899 0.3891 0.0599 Uiso 1.00 calc
H(6) H 0.4197 0.1489 0.4435 0.0563 Uiso 1.00 calc
H(7) H 0.3610 0.0739 0.5195 0.0563 Uiso 1.00 calc
H(8) H 0.3287 0.4427 0.3604 0.0594 Uiso 1.00 calc
H(9) H 0.1590 0.2737 0.2230 0.0649 Uiso 1.00 calc
H(10) H 0.4074 0.2588 0.2574 0.0939 Uiso 1.00 calc
H(11) H 0.3162 0.2725 0.1159 0.0939 Uiso 1.00 calc
H(12) H 0.4010 0.3684 0.1945 0.0939 Uiso 1.00 calc
H(13) H 0.1665 0.4751 0.1234 0.1015 Uiso 1.00 calc
H(14) H 0.0839 0.3787 0.0442 0.1015 Uiso 1.00 calc
H(15) H 0.0306 0.4290 0.1411 0.1015 Uiso 1.00 calc
H(16) H 0.7300 -0.0502 0.8631 0.0993 Uiso 1.00 calc
H(17) H 0.8187 -0.0342 0.7800 0.0993 Uiso 1.00 calc
H(18) H 0.8992 -0.0575 0.9212 0.0993 Uiso 1.00 calc

loop_
_atom_site_aniso_label
_atom_site_aniso_U_11
_atom_site_aniso_U_22
_atom_site_aniso_U_33
_atom_site_aniso_U_12
_atom_site_aniso_U_13
_atom_site_aniso_U_23
O(1) 0.0815 0.078(1) 0.062(1) 0.0106(8) 0.0093(7) 0.0065(9)
O(2) 0.0897 0.042(1) 0.0738(8) 0.0017(8) 0.0318(6) -0.0095(9)
O(3) 0.0583 0.0529(8) 0.0767(8) 0.0131(7) 0.0352(6) 0.0035(9)
C(1) 0.0822 0.051(1) 0.050(1) -0.0071(9) 0.0234(8) -0.006(1)
C(2) 0.0826 0.068(1) 0.050(1) -0.0113(9) 0.0162(9) -0.006(1)
C(3) 0.0668 0.067(1) 0.049(1) 0.0038(9) 0.0212(9) 0.006(1)
C(4) 0.0657 0.048(1) 0.0531(10) 0.0025(8) 0.0275(8) -0.0005(10)
C(5) 0.0539 0.0443(10) 0.0475(9) -0.0025(8) 0.0287(7) -0.0001(9)
C(6) 0.0630 0.045(1) 0.0465(10) -0.0062(8) 0.0313(7) -0.0039(9)
C(7) 0.0633 0.041(1) 0.0571(10) -0.0026(9) 0.0354(7) -0.004(1)
C(8) 0.0474 0.0410(9) 0.0611(9) 0.0020(8) 0.0295(7) -0.001(1)
C(9) 0.0500 0.0443(9) 0.0659(10) -0.0063(8) 0.0289(8) 0.001(1)
C(10) 0.0537 0.0395(10) 0.0559(9) -0.0014(8) 0.0236(7) -0.0022(10)
C(11) 0.0501 0.0463(10) 0.0614(9) -0.0016(8) 0.0251(7) 0.004(1)
C(12) 0.0528 0.062(1) 0.058(1) -0.0088(8) 0.0212(8) 0.002(1)
C(13) 0.0710 0.104(1) 0.059(2) 0.0047(10) 0.031(1) -0.001(1)
C(14) 0.0682 0.098(1) 0.076(2) 0.002(1) 0.012(1) 0.013(1)
C(15) 0.0816 0.076(2) 0.082(2) 0.016(1) 0.025(1) 0.017(2)

loop_
_atom_type_symbol
_atom_type_description
_atom_type_scat_dispersion_real
_atom_type_scat_dispersion_imag
_atom_type_scat_source
C C 0.018 0.009
;
 International Tables for Crystallography
 (1992, Vol. C, Tables 4.2.6.8 and 6.1.1.4)
;
H H 0.000 0.000
;
 International Tables for Crystallography
 (1992, Vol. C, Table 6.1.1.4)
;
O O 0.049 0.032
;
 International Tables for Crystallography
 (1992, Vol. C, Tables 4.2.6.8 and 6.1.1.4)
;

loop_
_geom_angle_atom_site_label_1
_geom_angle_atom_site_label_2
_geom_angle_atom_site_label_3
_geom_angle
_geom_angle_site_symmetry_1
_geom_angle_site_symmetry_2
_geom_angle_site_symmetry_3
_geom_angle_publ_flag
C(3) O(1) C(15) 117(1) 1_555 1_555 1_555 yes
C(8) O(3) C(11) 61(1) 1_555 1_555 1_555 yes
C(2) C(1) C(6) 121.3(7) 1_555 1_555 1_555 yes
C(2) C(1) H(1) 119(1) 1_555 1_555 1_555 no
C(6) C(1) H(1) 118(1) 1_555 1_555 1_555 no
C(1) C(2) C(3) 119(1) 1_555 1_555 1_555 yes
C(1) C(2) H(2) 120.6(7) 1_555 1_555 1_555 no
C(3) C(2) H(2) 119(2) 1_555 1_555 1_555 no
O(1) C(3) C(2) 115(1) 1_555 1_555 1_555 yes
O(1) C(3) C(4) 124.2(7) 1_555 1_555 1_555 yes
C(2) C(3) C(4) 120(1) 1_555 1_555 1_555 yes
C(3) C(4) C(5) 120.2(7) 1_555 1_555 1_555 yes
C(3) C(4) H(3) 119(2) 1_555 1_555 1_555 no
C(5) C(4) H(3) 120(1) 1_555 1_555 1_555 no
C(4) C(5) C(6) 119(1) 1_555 1_555 1_555 yes
C(4) C(5) C(10) 119.6(6) 1_555 1_555 1_555 yes
C(6) C(5) C(10) 120(1) 1_555 1_555 1_555 yes
C(1) C(6) C(5) 119(1) 1_555 1_555 1_555 yes
C(1) C(6) C(7) 119.5(7) 1_555 1_555 1_555 yes
C(5) C(6) C(7) 121(1) 1_555 1_555 1_555 yes
O(2) C(7) C(6) 122(1) 1_555 1_555 1_555 yes
O(2) C(7) C(8) 120(1) 1_555 1_555 1_555 yes
C(6) C(7) C(8) 116.6(6) 1_555 1_555 1_555 yes
O(3) C(8) C(7) 115.1(9) 1_555 1_555 1_555 yes
O(3) C(8) C(9) 116(2) 1_555 1_555 1_555 yes
O(3) C(8) C(11) 59(1) 1_555 1_555 1_555 yes
C(7) C(8) C(9) 114.6(6) 1_555 1_555 1_555 yes
C(7) C(8) C(11) 115(1) 1_555 1_555 1_555 yes
C(9) C(8) C(11) 123.9(3) 1_555 1_555 1_555 yes
C(8) C(9) C(10) 109(2) 1_555 1_555 1_555 yes
C(8) C(9) H(4) 109(1) 1_555 1_555 1_555 no
C(8) C(9) H(5) 109.2(4) 1_555 1_555 1_555 no
C(10) C(9) H(4) 109.9(9) 1_555 1_555 1_555 no
C(10) C(9) H(5) 109(1) 1_555 1_555 1_555 no
H(4) C(9) H(5) 108(3) 1_555 1_555 1_555 no
C(5) C(10) C(9) 112(1) 1_555 1_555 1_555 yes
C(5) C(10) H(6) 107(2) 1_555 1_555 1_555 no
C(5) C(10) H(7) 108.8(6) 1_555 1_555 1_555 no
C(9) C(10) H(6) 109.1(9) 1_555 1_555 1_555 no
C(9) C(10) H(7) 109(2) 1_555 1_555 1_555 no
H(6) C(10) H(7) 108(1) 1_555 1_555 1_555 no
O(3) C(11) C(8) 59(1) 1_555 1_555 1_555 yes
O(3) C(11) C(12) 118(2) 1_555 1_555 1_555 yes
O(3) C(11) H(8) 114(1) 1_555 1_555 1_555 no
C(8) C(11) C(12) 125.4(7) 1_555 1_555 1_555 yes
C(8) C(11) H(8) 114(1) 1_555 1_555 1_555 no
C(12) C(11) H(8) 113(1) 1_555 1_555 1_555 no
C(11) C(12) C(13) 108(2) 1_555 1_555 1_555 yes
C(11) C(12) C(14) 110(1) 1_555 1_555 1_555 yes
C(11) C(12) H(9) 107(1) 1_555 1_555 1_555 no
C(13) C(12) C(14) 111(2) 1_555 1_555 1_555 yes
C(13) C(12) H(9) 109(1) 1_555 1_555 1_555 no
C(14) C(12) H(9) 108(2) 1_555 1_555 1_555 no
C(12) C(13) H(10) 111(2) 1_555 1_555 1_555 no
C(12) C(13) H(11) 110(3) 1_555 1_555 1_555 no
C(12) C(13) H(12) 109(1) 1_555 1_555 1_555 no
H(10) C(13) H(11) 109(1) 1_555 1_555 1_555 no
H(10) C(13) H(12) 108(3) 1_555 1_555 1_555 no
H(11) C(13) H(12) 107(2) 1_555 1_555 1_555 no
C(12) C(14) H(13) 110(3) 1_555 1_555 1_555 no
C(12) C(14) H(14) 109(1) 1_555 1_555 1_555 no
C(12) C(14) H(15) 111(2) 1_555 1_555 1_555 no
H(13) C(14) H(14) 108(2) 1_555 1_555 1_555 no
H(13) C(14) H(15) 109(1) 1_555 1_555 1_555 no
H(14) C(14) H(15) 108(4) 1_555 1_555 1_555 no
O(1) C(15) H(16) 109(3) 1_555 1_555 1_555 no
O(1) C(15) H(17) 109(1) 1_555 1_555 1_555 no
O(1) C(15) H(18) 110(2) 1_555 1_555 1_555 no
H(16) C(15) H(17) 108(2) 1_555 1_555 1_555 no
H(16) C(15) H(18) 108(1) 1_555 1_555 1_555 no
H(17) C(15) H(18) 110(4) 1_555 1_555 1_555 no

loop_
_geom_bond_atom_site_label_1
_geom_bond_atom_site_label_2
_geom_bond_distance
_geom_bond_site_symmetry_1
_geom_bond_site_symmetry_2
_geom_bond_publ_flag
O(1) C(3) 1.36(3) 1_555 1_555 yes
O(1) C(15) 1.421(5) 1_555 1_555 yes
O(2) C(7) 1.223(4) 1_555 1_555 yes
O(3) C(8) 1.44(3) 1_555 1_555 yes
O(3) C(11) 1.44(4) 1_555 1_555 yes
C(1) C(2) 1.37(3) 1_555 1_555 yes
C(1) C(6) 1.40(2) 1_555 1_555 yes
C(1) H(1) 0.958 1_555 1_555 no
C(2) C(3) 1.399(5) 1_555 1_555 yes
C(2) H(2) 0.962 1_555 1_555 no
C(3) C(4) 1.39(3) 1_555 1_555 yes
C(4) C(5) 1.39(3) 1_555 1_555 yes
C(4) H(3) 0.955 1_555 1_555 no
C(5) C(6) 1.402(5) 1_555 1_555 yes
C(5) C(10) 1.50(2) 1_555 1_555 yes
C(6) C(7) 1.47(3) 1_555 1_555 yes
C(7) C(8) 1.51(2) 1_555 1_555 yes
C(8) C(9) 1.50(1) 1_555 1_555 yes
C(8) C(11) 1.48(1) 1_555 1_555 yes
C(9) C(10) 1.52(4) 1_555 1_555 yes
C(9) H(4) 0.951 1_555 1_555 no
C(9) H(5) 0.960 1_555 1_555 no
C(10) H(6) 0.960 1_555 1_555 no
C(10) H(7) 0.948 1_555 1_555 no
C(11) C(12) 1.497(4) 1_555 1_555 yes
C(11) H(8) 0.956 1_555 1_555 no
C(12) C(13) 1.51(6) 1_555 1_555 yes
C(12) C(14) 1.51(2) 1_555 1_555 yes
C(12) H(9) 0.948 1_555 1_555 no
C(13) H(10) 0.946 1_555 1_555 no
C(13) H(11) 0.952 1_555 1_555 no
C(13) H(12) 0.968 1_555 1_555 no
C(14) H(13) 0.954 1_555 1_555 no
C(14) H(14) 0.963 1_555 1_555 no
C(14) H(15) 0.947 1_555 1_555 no
C(15) H(16) 0.963 1_555 1_555 no
C(15) H(17) 0.948 1_555 1_555 no
C(15) H(18) 0.945 1_555 1_555 no

loop_
_geom_contact_atom_site_label_1
_geom_contact_atom_site_label_2
_geom_contact_distance
_geom_contact_site_symmetry_1
_geom_contact_site_symmetry_2
O(2) C(15) 3.41(4) 1_555 4_455
O(2) C(9) 3.41(2) 1_555 2_556
O(2) C(10) 3.47(3) 1_555 2_556
O(3) C(10) 3.35(1) 1_555 2_556
O(3) C(10) 3.43(4) 1_555 4_455

loop_
_geom_torsion_atom_site_label_1
_geom_torsion_atom_site_label_2
_geom_torsion_atom_site_label_3
_geom_torsion_atom_site_label_4
_geom_torsion
_geom_torsion_site_symmetry_1
_geom_torsion_site_symmetry_2
_geom_torsion_site_symmetry_3
_geom_torsion_site_symmetry_4
_geom_torsion_publ_flag
O(1) C(3) C(2) C(1) -177(3) 1_555 1_555 1_555 1_555 yes
O(1) C(3) C(4) C(5) 179(3) 1_555 1_555 1_555 1_555 yes
O(2) C(7) C(6) C(1) 0(4) 1_555 1_555 1_555 1_555 yes
O(2) C(7) C(6) C(5) -177(2) 1_555 1_555 1_555 1_555 yes
O(2) C(7) C(8) O(3) -15(4) 1_555 1_555 1_555 1_555 yes
O(2) C(7) C(8) C(9) -154(2) 1_555 1_555 1_555 1_555 yes
O(2) C(7) C(8) C(11) 50(4) 1_555 1_555 1_555 1_555 yes
O(3) C(8) C(7) C(6) 167(2) 1_555 1_555 1_555 1_555 yes
O(3) C(8) C(9) C(10) 167(1) 1_555 1_555 1_555 1_555 yes
O(3) C(8) C(11) C(12) -104(3) 1_555 1_555 1_555 1_555 yes
O(3) C(11) C(8) C(7) -104(2) 1_555 1_555 1_555 1_555 yes
O(3) C(11) C(8) C(9) 102(3) 1_555 1_555 1_555 1_555 yes
O(3) C(11) C(12) C(13) -166.5(6) 1_555 1_555 1_555 1_555 yes
O(3) C(11) C(12) C(14) 70(2) 1_555 1_555 1_555 1_555 yes
C(1) C(2) C(3) C(4) 2(5) 1_555 1_555 1_555 1_555 yes
C(1) C(6) C(5) C(4) 1(4) 1_555 1_555 1_555 1_555 yes
C(1) C(6) C(5) C(10) -176(2) 1_555 1_555 1_555 1_555 yes
C(1) C(6) C(7) C(8) 176(2) 1_555 1_555 1_555 1_555 yes
C(2) C(1) C(6) C(5) 0(4) 1_555 1_555 1_555 1_555 yes
C(2) C(1) C(6) C(7) -176(2) 1_555 1_555 1_555 1_555 yes
C(2) C(3) O(1) C(15) 176(3) 1_555 1_555 1_555 1_555 yes
C(2) C(3) C(4) C(5) 0(5) 1_555 1_555 1_555 1_555 yes
C(3) C(2) C(1) C(6) -2(4) 1_555 1_555 1_555 1_555 yes
C(3) C(4) C(5) C(6) -1(4) 1_555 1_555 1_555 1_555 yes
C(3) C(4) C(5) C(10) 176(2) 1_555 1_555 1_555 1_555 yes
C(4) C(3) O(1) C(15) -3(5) 1_555 1_555 1_555 1_555 yes
C(4) C(5) C(6) C(7) 178(2) 1_555 1_555 1_555 1_555 yes
C(4) C(5) C(10) C(9) 154(2) 1_555 1_555 1_555 1_555 yes
C(5) C(6) C(7) C(8) 0(4) 1_555 1_555 1_555 1_555 yes
C(5) C(10) C(9) C(8) 52(1) 1_555 1_555 1_555 1_555 yes
C(6) C(5) C(10) C(9) -27(3) 1_555 1_555 1_555 1_555 yes
C(6) C(7) C(8) C(9) 27(3) 1_555 1_555 1_555 1_555 yes
C(6) C(7) C(8) C(11) -126(2) 1_555 1_555 1_555 1_555 yes
C(7) C(6) C(5) C(10) 0(4) 1_555 1_555 1_555 1_555 yes
C(7) C(8) O(3) C(11) 106(2) 1_555 1_555 1_555 1_555 yes
C(7) C(8) C(9) C(10) -53(2) 1_555 1_555 1_555 1_555 yes
C(7) C(8) C(11) C(12) 150(2) 1_555 1_555 1_555 1_555 yes
C(8) O(3) C(11) C(12) 116.4(7) 1_555 1_555 1_555 1_555 yes
C(8) C(11) C(12) C(13) -95(3) 1_555 1_555 1_555 1_555 yes
C(8) C(11) C(12) C(14) 141(3) 1_555 1_555 1_555 1_555 yes
C(9) C(8) O(3) C(11) -115(1) 1_555 1_555 1_555 1_555 yes
C(9) C(8) C(11) C(12) -1(5) 1_555 1_555 1_555 1_555 yes
C(10) C(9) C(8) C(11) 98(2) 1_555 1_555 1_555 1_555 yes
